data_4131130
loop_
_publ_author_name
'Tian, Maoqun'
'Yan, Ming'
'Baran, Phil S.'

_publ_section_title
;
 11-Step Total Synthesis of Araiosamines.
;
_journal_issue 43
_journal_name_full 'Journal of the American Chemical Society'
_journal_page_first 14234
_journal_page_last 14237
_journal_paper_doi 10.1021/jacs.6b09701
_journal_volume 138
_journal_year 2016
_chemical_formula_moiety 'C30 H23 Br3 N4 O2, C H4 O, C3 H6 O'
_chemical_formula_sum 'C34 H33 Br3 N4 O4'
_chemical_formula_weight 801.37
_space_group_crystal_system triclinic
_space_group_IT_number 2
_space_group_name_Hall '-P 1'
_space_group_name_H-M_alt 'P -1'
_atom_sites_solution_hydrogens geom
_audit_creation_date 2016-02-18
_audit_creation_method
;
Olex2 1.2
(compiled 2015.09.30 svn.r3233 for OlexSys, GUI svn.r5103)
;
_cell_angle_alpha 89.3780(10)
_cell_angle_beta 70.0490(10)
_cell_angle_gamma 72.2580(10)
_cell_formula_units_Z 2
_cell_length_a 10.2153(2)
_cell_length_b 11.9013(2)
_cell_length_c 14.8471(3)
_cell_measurement_reflns_used 9834
_cell_measurement_temperature 100
_cell_measurement_theta_max 68.034
_cell_measurement_theta_min 3.184
_cell_volume 1607.25(5)
_computing_cell_refinement 'SAINT v8.34A (Bruker, 2013)'
_computing_data_reduction 'SAINT v8.34A (Bruker, 2013)'
_computing_molecular_graphics 'Olex2 (Dolomanov et al., 2009)'
_computing_publication_material 'Olex2 (Dolomanov et al., 2009)'
_computing_structure_refinement 'XL (Sheldrick, 2008)'
_computing_structure_solution 'ShelXT (Sheldrick, 2015)'
_diffrn_ambient_temperature 100.0
_diffrn_measured_fraction_theta_full 0.980
_diffrn_measured_fraction_theta_max 0.976
_diffrn_measurement_device_type 'Bruker APEX-II CCD'
_diffrn_measurement_method '\f and \w scans'
_diffrn_radiation_type CuK\a
_diffrn_radiation_wavelength 1.54178
_diffrn_reflns_av_R_equivalents 0.0458
_diffrn_reflns_av_unetI/netI 0.0314
_diffrn_reflns_Laue_measured_fraction_full 0.980
_diffrn_reflns_Laue_measured_fraction_max 0.976
_diffrn_reflns_limit_h_max 12
_diffrn_reflns_limit_h_min -12
_diffrn_reflns_limit_k_max 14
_diffrn_reflns_limit_k_min -14
_diffrn_reflns_limit_l_max 16
_diffrn_reflns_limit_l_min -17
_diffrn_reflns_number 36110
_diffrn_reflns_point_group_measured_fraction_full 0.980
_diffrn_reflns_point_group_measured_fraction_max 0.976
_diffrn_reflns_theta_full 67.679
_diffrn_reflns_theta_max 68.330
_diffrn_reflns_theta_min 3.184
_diffrn_standards_number 0
_exptl_absorpt_coefficient_mu 5.026
_exptl_absorpt_correction_T_max 0.3201
_exptl_absorpt_correction_T_min 0.2095
_exptl_absorpt_correction_type multi-scan
_exptl_absorpt_process_details
;
SADABS-2014/5 (Bruker,2014/5) was used for absorption correction.
wR2(int) was 0.1028 before and 0.0555 after correction.
The Ratio of minimum to maximum transmission is 0.6545.
The \l/2 correction factor is 0.00150.
;
_exptl_crystal_colour colourless
_exptl_crystal_colour_primary colourless
_exptl_crystal_density_diffrn 1.656
_exptl_crystal_description plate
_exptl_crystal_F_000 804
_exptl_crystal_size_max 0.1
_exptl_crystal_size_mid 0.1
_exptl_crystal_size_min 0.02
_refine_diff_density_max 0.509
_refine_diff_density_min -0.469
_refine_diff_density_rms 0.087
_refine_ls_extinction_method none
_refine_ls_goodness_of_fit_ref 1.097
_refine_ls_hydrogen_treatment constr
_refine_ls_matrix_type full
_refine_ls_number_parameters 411
_refine_ls_number_reflns 5751
_refine_ls_number_restraints 0
_refine_ls_restrained_S_all 1.097
_refine_ls_R_factor_all 0.0436
_refine_ls_R_factor_gt 0.0329
_refine_ls_shift/su_max 0.001
_refine_ls_shift/su_mean 0.000
_refine_ls_structure_factor_coef Fsqd
_refine_ls_weighting_details 'w=1/[\s^2^(Fo^2^)+(0.0338P)^2^+2.1465P] where P=(Fo^2^+2Fc^2^)/3'
_refine_ls_weighting_scheme calc
_refine_ls_wR_factor_gt 0.0787
_refine_ls_wR_factor_ref 0.0828
_reflns_Friedel_coverage 0.000
_reflns_number_gt 4754
_reflns_number_total 5751
_reflns_threshold_expression 'I > 2\s(I)'
_cod_data_source_file ja6b09701_si_008.cif
_cod_data_source_block baran568_a
_cod_database_code 4131130
_shelx_space_group_comment
;
The symmetry employed for this shelxl refinement is uniquely defined
by the following loop, which should always be used as a source of
symmetry information in preference to the above space-group names.
They are only intended as comments.
;
_olex2_refinement_description
;
1. Fixed Uiso
 At 1.2 times of:
  All C(H) groups, All C(H,H) groups, All N(H) groups
 At 1.5 times of:
  All C(H,H,H) groups, All O(H) groups
2.a Ternary CH refined with riding coordinates:
 C4(H4A), C2(H2A), C1(H1B), C3(H3A)
2.b Secondary CH2 refined with riding coordinates:
 C6(H6A,H6B)
2.c Aromatic/amide H refined with riding coordinates:
 N1(H1A), N3(H3), N2(H2), N4(H4), C30(H30), C26(H26), C28(H28), C14(H14),
 C22(H22), C25(H25), C10(H10), C12(H12), C9(H9), C17(H17), C20(H20), C18(H18)
2.d Idealised Me refined as rotating group:
 C31(H31A,H31B,H31C), C34(H34A,H34B,H34C), C33(H33A,H33B,H33C)
2.e Idealised tetrahedral OH refined as rotating group:
 O1(H1), O4(H4B)
;
_shelx_shelxl_version_number 2014/7
_olex2_submission_original_sample_id MT3-117
_olex2_submission_special_instructions 'No special instructions were received'

loop_
_space_group_symop_operation_xyz
'x, y, z'
'-x, -y, -z'

loop_
_atom_site_label
_atom_site_type_symbol
_atom_site_fract_x
_atom_site_fract_y
_atom_site_fract_z
_atom_site_U_iso_or_equiv
_atom_site_adp_type
_atom_site_occupancy
_atom_site_site_symmetry_order
_atom_site_calc_flag
_atom_site_refinement_flags_posn
Br3 Br 0.57090(4) 0.85762(3) 0.02918(3) 0.02849(11) Uani 1 1 d .
Br1 Br -0.16155(4) -0.02697(4) 0.86677(3) 0.03549(11) Uani 1 1 d .
Br2 Br -0.18159(4) 0.37130(3) -0.02757(3) 0.03346(11) Uani 1 1 d .
O1 O 0.1097(2) 0.51597(18) 0.41614(16) 0.0203(5) Uani 1 1 d .
H1 H 0.0232 0.5152 0.4294 0.031 Uiso 1 1 calc GR
O2 O 0.5004(2) 0.31965(18) 0.42407(16) 0.0210(5) Uani 1 1 d .
O4 O 0.6908(2) 0.7870(2) 0.37334(17) 0.0261(5) Uani 1 1 d .
H4B H 0.6902 0.8465 0.3423 0.039 Uiso 1 1 calc GR
O3 O 0.6457(3) 0.9805(2) 0.26301(19) 0.0344(6) Uani 1 1 d .
N1 N 0.3067(3) 0.2632(2) 0.43260(19) 0.0184(6) Uani 1 1 d .
H1A H 0.3294 0.2152 0.4744 0.022 Uiso 1 1 calc R
N3 N -0.2191(3) 0.3727(2) 0.33927(19) 0.0198(6) Uani 1 1 d .
H3 H -0.3125 0.3807 0.3694 0.024 Uiso 1 1 calc R
N2 N 0.3074(3) -0.0929(2) 0.5479(2) 0.0215(6) Uani 1 1 d .
H2 H 0.3717 -0.1541 0.5595 0.026 Uiso 1 1 calc R
N4 N 0.4807(3) 0.6674(2) 0.36306(19) 0.0202(6) Uani 1 1 d .
H4 H 0.5028 0.7141 0.3970 0.024 Uiso 1 1 calc R
C15 C 0.0184(3) 0.3489(3) 0.3140(2) 0.0171(6) Uani 1 1 d .
C24 C 0.4393(3) 0.5876(3) 0.2429(2) 0.0168(6) Uani 1 1 d .
C23 C 0.4095(3) 0.5197(3) 0.3242(2) 0.0170(6) Uani 1 1 d .
C5 C 0.3936(3) 0.3288(2) 0.3983(2) 0.0165(6) Uani 1 1 d .
C21 C -0.1535(3) 0.3742(3) 0.2427(2) 0.0192(7) Uani 1 1 d .
C4 C 0.3618(3) 0.4120(3) 0.3242(2) 0.0167(6) Uani 1 1 d .
H4A H 0.4238 0.3657 0.2599 0.020 Uiso 1 1 calc R
C2 C 0.1654(3) 0.3274(3) 0.3249(2) 0.0159(6) Uani 1 1 d .
H2A H 0.2414 0.2763 0.2659 0.019 Uiso 1 1 calc R
C8 C 0.1007(3) 0.0570(3) 0.5634(2) 0.0175(6) Uani 1 1 d .
C7 C 0.2087(3) 0.0539(3) 0.4710(2) 0.0186(7) Uani 1 1 d .
C29 C 0.4853(3) 0.6784(3) 0.2705(2) 0.0172(6) Uani 1 1 d .
C16 C -0.0041(3) 0.3616(3) 0.2236(2) 0.0182(7) Uani 1 1 d .
C13 C 0.1669(3) -0.0379(3) 0.6092(2) 0.0190(7) Uani 1 1 d .
C1 C 0.1778(3) 0.2592(3) 0.4108(2) 0.0176(7) Uani 1 1 d .
H1B H 0.0873 0.2965 0.4683 0.021 Uiso 1 1 calc R
C27 C 0.5201(3) 0.7474(3) 0.1176(2) 0.0226(7) Uani 1 1 d .
C3 C 0.2028(3) 0.4418(3) 0.3288(2) 0.0172(6) Uani 1 1 d .
H3A H 0.1912 0.4857 0.2727 0.021 Uiso 1 1 calc R
C30 C 0.4359(3) 0.5714(3) 0.3947(2) 0.0195(7) Uani 1 1 d .
H30 H 0.4250 0.5451 0.4567 0.023 Uiso 1 1 calc R
C26 C 0.4755(3) 0.6593(3) 0.0875(2) 0.0221(7) Uani 1 1 d .
H26 H 0.4734 0.6542 0.0242 0.027 Uiso 1 1 calc R
C28 C 0.5261(3) 0.7599(3) 0.2082(2) 0.0220(7) Uani 1 1 d .
H28 H 0.5565 0.8209 0.2270 0.026 Uiso 1 1 calc R
C14 C 0.3319(3) -0.0369(3) 0.4651(2) 0.0201(7) Uani 1 1 d .
H14 H 0.4217 -0.0584 0.4115 0.024 Uiso 1 1 calc R
C22 C -0.1148(3) 0.3567(3) 0.3823(2) 0.0186(7) Uani 1 1 d .
H22 H -0.1331 0.3518 0.4491 0.022 Uiso 1 1 calc R
C25 C 0.4345(3) 0.5793(3) 0.1504(2) 0.0208(7) Uani 1 1 d .
H25 H 0.4033 0.5192 0.1309 0.025 Uiso 1 1 calc R
C6 C 0.1913(3) 0.1292(3) 0.3914(2) 0.0190(7) Uani 1 1 d .
H6A H 0.1026 0.1267 0.3795 0.023 Uiso 1 1 calc R
H6B H 0.2770 0.0940 0.3318 0.023 Uiso 1 1 calc R
C10 C -0.1190(4) 0.1054(3) 0.7041(3) 0.0259(7) Uani 1 1 d .
H10 H -0.2166 0.1546 0.7389 0.031 Uiso 1 1 calc R
C12 C 0.0912(4) -0.0640(3) 0.7000(2) 0.0229(7) Uani 1 1 d .
H12 H 0.1351 -0.1288 0.7294 0.028 Uiso 1 1 calc R
C9 C -0.0439(3) 0.1287(3) 0.6133(2) 0.0225(7) Uani 1 1 d .
H9 H -0.0901 0.1931 0.5846 0.027 Uiso 1 1 calc R
C17 C 0.0888(3) 0.3594(3) 0.1288(2) 0.0226(7) Uani 1 1 d .
H17 H 0.1886 0.3539 0.1153 0.027 Uiso 1 1 calc R
C11 C -0.0505(4) 0.0090(3) 0.7446(2) 0.0236(7) Uani 1 1 d .
C20 C -0.2105(3) 0.3800(3) 0.1691(2) 0.0231(7) Uani 1 1 d .
H20 H -0.3107 0.3880 0.1819 0.028 Uiso 1 1 calc R
C19 C -0.1131(4) 0.3736(3) 0.0769(3) 0.0257(8) Uani 1 1 d .
C18 C 0.0346(4) 0.3654(3) 0.0554(3) 0.0262(8) Uani 1 1 d .
H18 H 0.0964 0.3640 -0.0093 0.031 Uiso 1 1 calc R
C32 C 0.7207(4) 0.9965(3) 0.1831(3) 0.0334(9) Uani 1 1 d .
C31 C 0.8584(4) 0.9037(4) 0.1231(3) 0.0431(10) Uani 1 1 d .
H31A H 0.8885 0.8422 0.1631 0.065 Uiso 1 1 calc GR
H31B H 0.9362 0.9395 0.0959 0.065 Uiso 1 1 calc GR
H31C H 0.8412 0.8681 0.0707 0.065 Uiso 1 1 calc GR
C34 C 0.8198(4) 0.6883(3) 0.3215(3) 0.0365(9) Uani 1 1 d .
H34A H 0.8179 0.6698 0.2579 0.055 Uiso 1 1 calc GR
H34B H 0.8206 0.6189 0.3577 0.055 Uiso 1 1 calc GR
H34C H 0.9083 0.7094 0.3138 0.055 Uiso 1 1 calc GR
C33 C 0.6744(6) 1.1115(4) 0.1423(3) 0.0518(12) Uani 1 1 d .
H33A H 0.6580 1.0964 0.0829 0.078 Uiso 1 1 calc GR
H33B H 0.7516 1.1487 0.1281 0.078 Uiso 1 1 calc GR
H33C H 0.5831 1.1645 0.1892 0.078 Uiso 1 1 calc GR

loop_
_atom_site_aniso_label
_atom_site_aniso_U_11
_atom_site_aniso_U_22
_atom_site_aniso_U_33
_atom_site_aniso_U_23
_atom_site_aniso_U_13
_atom_site_aniso_U_12
Br3 0.02679(19) 0.02605(19) 0.0327(2) 0.01375(16) -0.00867(16) -0.01097(15)
Br1 0.0331(2) 0.0406(2) 0.0284(2) 0.00881(17) -0.00232(17) -0.01564(18)
Br2 0.0317(2) 0.0424(2) 0.0313(2) 0.00351(17) -0.02002(17) -0.00859(17)
O1 0.0148(11) 0.0196(11) 0.0250(13) 0.0000(9) -0.0056(9) -0.0049(9)
O2 0.0173(11) 0.0207(11) 0.0298(14) 0.0076(10) -0.0134(10) -0.0072(9)
O4 0.0270(12) 0.0250(12) 0.0299(14) 0.0052(10) -0.0131(11) -0.0098(10)
O3 0.0379(15) 0.0369(14) 0.0334(16) 0.0054(12) -0.0135(12) -0.0181(12)
N1 0.0196(13) 0.0185(13) 0.0211(15) 0.0073(11) -0.0112(12) -0.0072(11)
N3 0.0135(13) 0.0206(14) 0.0241(16) 0.0021(12) -0.0059(11) -0.0046(11)
N2 0.0173(13) 0.0161(13) 0.0274(16) 0.0046(11) -0.0083(12) 0.0003(11)
N4 0.0234(14) 0.0185(13) 0.0220(16) 0.0008(11) -0.0114(12) -0.0077(11)
C15 0.0151(15) 0.0159(15) 0.0235(18) 0.0031(13) -0.0107(13) -0.0049(12)
C24 0.0118(14) 0.0157(15) 0.0200(18) 0.0011(13) -0.0050(13) -0.0010(12)
C23 0.0139(15) 0.0159(15) 0.0236(18) 0.0061(13) -0.0095(13) -0.0048(12)
C5 0.0144(15) 0.0127(15) 0.0203(18) -0.0005(13) -0.0058(13) -0.0018(12)
C21 0.0203(16) 0.0151(15) 0.0227(19) 0.0018(13) -0.0093(14) -0.0045(13)
C4 0.0167(15) 0.0156(15) 0.0189(18) 0.0033(13) -0.0075(13) -0.0053(12)
C2 0.0146(15) 0.0166(15) 0.0175(17) 0.0039(13) -0.0071(13) -0.0049(12)
C8 0.0194(16) 0.0143(15) 0.0215(18) 0.0033(13) -0.0086(13) -0.0078(12)
C7 0.0189(16) 0.0140(15) 0.0255(19) 0.0039(13) -0.0101(14) -0.0064(12)
C29 0.0140(15) 0.0158(15) 0.0199(18) 0.0018(13) -0.0054(13) -0.0028(12)
C16 0.0171(15) 0.0152(15) 0.0232(19) 0.0015(13) -0.0091(14) -0.0043(12)
C13 0.0200(16) 0.0180(15) 0.0219(19) 0.0014(13) -0.0095(14) -0.0076(13)
C1 0.0154(15) 0.0177(16) 0.0228(18) 0.0029(13) -0.0093(13) -0.0065(12)
C27 0.0173(16) 0.0191(16) 0.030(2) 0.0083(14) -0.0080(14) -0.0046(13)
C3 0.0141(15) 0.0170(15) 0.0201(18) 0.0036(13) -0.0055(13) -0.0052(12)
C30 0.0190(16) 0.0171(15) 0.0233(19) 0.0060(13) -0.0097(14) -0.0047(13)
C26 0.0199(16) 0.0251(17) 0.0199(19) 0.0022(14) -0.0062(14) -0.0061(14)
C28 0.0198(16) 0.0171(16) 0.030(2) 0.0040(14) -0.0095(14) -0.0066(13)
C14 0.0210(16) 0.0191(16) 0.0196(18) 0.0045(13) -0.0069(14) -0.0060(13)
C22 0.0202(16) 0.0175(15) 0.0211(18) 0.0049(13) -0.0100(14) -0.0070(13)
C25 0.0214(16) 0.0185(16) 0.0247(19) 0.0033(14) -0.0102(14) -0.0073(13)
C6 0.0204(16) 0.0156(15) 0.0229(19) 0.0029(13) -0.0106(14) -0.0052(13)
C10 0.0184(16) 0.0248(18) 0.031(2) -0.0009(15) -0.0056(15) -0.0055(14)
C12 0.0282(18) 0.0194(16) 0.028(2) 0.0067(14) -0.0145(15) -0.0117(14)
C9 0.0205(16) 0.0184(16) 0.030(2) 0.0059(14) -0.0112(15) -0.0063(13)
C17 0.0175(16) 0.0236(17) 0.027(2) 0.0037(14) -0.0090(14) -0.0064(13)
C11 0.0249(17) 0.0245(17) 0.0236(19) 0.0014(14) -0.0073(15) -0.0122(14)
C20 0.0178(16) 0.0209(16) 0.031(2) 0.0017(14) -0.0117(15) -0.0037(13)
C19 0.0282(18) 0.0237(18) 0.029(2) 0.0040(15) -0.0163(16) -0.0063(14)
C18 0.0257(18) 0.0278(18) 0.025(2) 0.0044(15) -0.0111(15) -0.0067(15)
C32 0.038(2) 0.035(2) 0.037(2) 0.0012(18) -0.0180(19) -0.0188(17)
C31 0.039(2) 0.049(2) 0.040(3) 0.000(2) -0.0140(19) -0.013(2)
C34 0.032(2) 0.033(2) 0.046(3) 0.0052(18) -0.0178(18) -0.0089(17)
C33 0.084(3) 0.034(2) 0.042(3) 0.008(2) -0.027(2) -0.022(2)

loop_
_atom_type_symbol
_atom_type_description
_atom_type_scat_dispersion_real
_atom_type_scat_dispersion_imag
_atom_type_scat_source
C C 0.0181 0.0091 'International Tables Vol C Tables 4.2.6.8 and 6.1.1.4'
H H 0.0000 0.0000 'International Tables Vol C Tables 4.2.6.8 and 6.1.1.4'
Br Br -0.6763 1.2805 'International Tables Vol C Tables 4.2.6.8 and 6.1.1.4'
N N 0.0311 0.0180 'International Tables Vol C Tables 4.2.6.8 and 6.1.1.4'
O O 0.0492 0.0322 'International Tables Vol C Tables 4.2.6.8 and 6.1.1.4'

loop_
_geom_angle_atom_site_label_1
_geom_angle_atom_site_label_2
_geom_angle_atom_site_label_3
_geom_angle
C3 O1 H1 109.5
C34 O4 H4B 109.5
C5 N1 H1A 115.3
C5 N1 C1 129.3(3)
C1 N1 H1A 115.3
C21 N3 H3 125.5
C21 N3 C22 108.9(3)
C22 N3 H3 125.5
C13 N2 H2 125.6
C13 N2 C14 108.8(3)
C14 N2 H2 125.6
C29 N4 H4 125.5
C29 N4 C30 109.0(3)
C30 N4 H4 125.5
C16 C15 C2 123.9(3)
C22 C15 C2 129.6(3)
C22 C15 C16 106.5(3)
C29 C24 C23 106.3(3)
C25 C24 C23 134.4(3)
C25 C24 C29 119.3(3)
C24 C23 C4 123.7(3)
C30 C23 C24 106.7(3)
C30 C23 C4 129.6(3)
O2 C5 N1 120.7(3)
O2 C5 C4 121.4(3)
N1 C5 C4 117.8(3)
N3 C21 C16 108.0(3)
N3 C21 C20 130.0(3)
C20 C21 C16 121.9(3)
C23 C4 C5 114.0(2)
C23 C4 H4A 105.6
C23 C4 C3 113.2(2)
C5 C4 H4A 105.6
C5 C4 C3 112.1(2)
C3 C4 H4A 105.6
C15 C2 H2A 106.8
C15 C2 C1 112.4(2)
C15 C2 C3 112.5(2)
C1 C2 H2A 106.8
C1 C2 C3 111.0(2)
C3 C2 H2A 106.8
C13 C8 C7 106.5(3)
C9 C8 C7 135.0(3)
C9 C8 C13 118.5(3)
C8 C7 C6 128.0(3)
C14 C7 C8 106.9(3)
C14 C7 C6 125.0(3)
N4 C29 C24 107.9(3)
N4 C29 C28 130.1(3)
C28 C29 C24 122.0(3)
C21 C16 C15 106.8(3)
C17 C16 C15 133.7(3)
C17 C16 C21 119.5(3)
N2 C13 C8 107.7(3)
N2 C13 C12 130.0(3)
C12 C13 C8 122.3(3)
N1 C1 C2 110.9(2)
N1 C1 H1B 108.7
N1 C1 C6 108.7(2)
C2 C1 H1B 108.7
C2 C1 C6 111.1(3)
C6 C1 H1B 108.7
C26 C27 Br3 117.8(2)
C28 C27 Br3 118.7(2)
C28 C27 C26 123.4(3)
O1 C3 C4 107.9(2)
O1 C3 C2 111.3(2)
O1 C3 H3A 109.3
C4 C3 H3A 109.3
C2 C3 C4 109.7(2)
C2 C3 H3A 109.3
N4 C30 H30 125.0
C23 C30 N4 110.0(3)
C23 C30 H30 125.0
C27 C26 H26 120.2
C25 C26 C27 119.5(3)
C25 C26 H26 120.2
C29 C28 H28 121.8
C27 C28 C29 116.4(3)
C27 C28 H28 121.8
N2 C14 H14 124.9
C7 C14 N2 110.2(3)
C7 C14 H14 124.9
N3 C22 H22 125.1
C15 C22 N3 109.8(3)
C15 C22 H22 125.1
C24 C25 H25 120.3
C26 C25 C24 119.4(3)
C26 C25 H25 120.3
C7 C6 C1 114.9(3)
C7 C6 H6A 108.5
C7 C6 H6B 108.5
C1 C6 H6A 108.5
C1 C6 H6B 108.5
H6A C6 H6B 107.5
C9 C10 H10 120.3
C9 C10 C11 119.4(3)
C11 C10 H10 120.3
C13 C12 H12 121.9
C11 C12 C13 116.3(3)
C11 C12 H12 121.9
C8 C9 H9 120.1
C10 C9 C8 119.8(3)
C10 C9 H9 120.1
C16 C17 H17 120.3
C18 C17 C16 119.4(3)
C18 C17 H17 120.3
C10 C11 Br1 118.4(2)
C12 C11 Br1 117.8(2)
C12 C11 C10 123.7(3)
C21 C20 H20 121.9
C19 C20 C21 116.2(3)
C19 C20 H20 121.9
C20 C19 Br2 118.1(2)
C20 C19 C18 123.6(3)
C18 C19 Br2 118.3(3)
C17 C18 C19 119.4(3)
C17 C18 H18 120.3
C19 C18 H18 120.3
O3 C32 C31 121.8(4)
O3 C32 C33 120.2(4)
C31 C32 C33 118.0(4)
C32 C31 H31A 109.5
C32 C31 H31B 109.5
C32 C31 H31C 109.5
H31A C31 H31B 109.5
H31A C31 H31C 109.5
H31B C31 H31C 109.5
O4 C34 H34A 109.5
O4 C34 H34B 109.5
O4 C34 H34C 109.5
H34A C34 H34B 109.5
H34A C34 H34C 109.5
H34B C34 H34C 109.5
C32 C33 H33A 109.5
C32 C33 H33B 109.5
C32 C33 H33C 109.5
H33A C33 H33B 109.5
H33A C33 H33C 109.5
H33B C33 H33C 109.5

loop_
_geom_bond_atom_site_label_1
_geom_bond_atom_site_label_2
_geom_bond_distance
Br3 C27 1.904(3)
Br1 C11 1.907(3)
Br2 C19 1.910(3)
O1 H1 0.8400
O1 C3 1.427(4)
O2 C5 1.249(3)
O4 H4B 0.8400
O4 C34 1.447(4)
O3 C32 1.223(4)
N1 H1A 0.8800
N1 C5 1.328(4)
N1 C1 1.473(4)
N3 H3 0.8800
N3 C21 1.363(4)
N3 C22 1.384(4)
N2 H2 0.8800
N2 C13 1.366(4)
N2 C14 1.376(4)
N4 H4 0.8800
N4 C29 1.365(4)
N4 C30 1.377(4)
C15 C2 1.509(4)
C15 C16 1.437(4)
C15 C22 1.368(4)
C24 C23 1.443(4)
C24 C29 1.416(4)
C24 C25 1.396(4)
C23 C4 1.505(4)
C23 C30 1.362(4)
C5 C4 1.523(4)
C21 C16 1.413(4)
C21 C20 1.394(4)
C4 H4A 1.0000
C4 C3 1.530(4)
C2 H2A 1.0000
C2 C1 1.526(4)
C2 C3 1.529(4)
C8 C7 1.430(4)
C8 C13 1.423(4)
C8 C9 1.399(4)
C7 C14 1.362(4)
C7 C6 1.502(4)
C29 C28 1.391(4)
C16 C17 1.399(5)
C13 C12 1.392(4)
C1 H1B 1.0000
C1 C6 1.532(4)
C27 C26 1.396(4)
C27 C28 1.379(5)
C3 H3A 1.0000
C30 H30 0.9500
C26 H26 0.9500
C26 C25 1.382(4)
C28 H28 0.9500
C14 H14 0.9500
C22 H22 0.9500
C25 H25 0.9500
C6 H6A 0.9900
C6 H6B 0.9900
C10 H10 0.9500
C10 C9 1.378(5)
C10 C11 1.396(5)
C12 H12 0.9500
C12 C11 1.371(5)
C9 H9 0.9500
C17 H17 0.9500
C17 C18 1.374(5)
C20 H20 0.9500
C20 C19 1.377(5)
C19 C18 1.403(5)
C18 H18 0.9500
C32 C31 1.487(5)
C32 C33 1.498(5)
C31 H31A 0.9800
C31 H31B 0.9800
C31 H31C 0.9800
C34 H34A 0.9800
C34 H34B 0.9800
C34 H34C 0.9800
C33 H33A 0.9800
C33 H33B 0.9800
C33 H33C 0.9800

loop_
_geom_torsion_atom_site_label_1
_geom_torsion_atom_site_label_2
_geom_torsion_atom_site_label_3
_geom_torsion_atom_site_label_4
_geom_torsion
Br3 C27 C26 C25 -178.5(2)
Br3 C27 C28 C29 178.9(2)
Br2 C19 C18 C17 -176.0(2)
O2 C5 C4 C23 -30.0(4)
O2 C5 C4 C3 -160.2(3)
N1 C5 C4 C23 152.1(3)
N1 C5 C4 C3 21.9(4)
N1 C1 C6 C7 55.9(3)
N3 C21 C16 C15 1.7(3)
N3 C21 C16 C17 179.5(3)
N3 C21 C20 C19 -176.6(3)
N2 C13 C12 C11 179.6(3)
N4 C29 C28 C27 179.5(3)
C15 C2 C1 N1 -167.1(2)
C15 C2 C1 C6 71.8(3)
C15 C2 C3 O1 69.3(3)
C15 C2 C3 C4 -171.4(3)
C15 C16 C17 C18 174.9(3)
C24 C23 C4 C5 157.4(3)
C24 C23 C4 C3 -72.9(4)
C24 C23 C30 N4 -0.1(3)
C24 C29 C28 C27 -0.2(4)
C23 C24 C29 N4 -1.1(3)
C23 C24 C29 C28 178.7(3)
C23 C24 C25 C26 -177.9(3)
C23 C4 C3 O1 -60.6(3)
C23 C4 C3 C2 178.0(3)
C5 N1 C1 C2 10.6(4)
C5 N1 C1 C6 133.0(3)
C5 C4 C3 O1 70.0(3)
C5 C4 C3 C2 -51.4(3)
C21 N3 C22 C15 0.6(3)
C21 C16 C17 C18 -2.2(5)
C21 C20 C19 Br2 176.2(2)
C21 C20 C19 C18 -1.9(5)
C4 C23 C30 N4 178.7(3)
C2 C15 C16 C21 177.1(3)
C2 C15 C16 C17 -0.3(5)
C2 C15 C22 N3 -177.8(3)
C2 C1 C6 C7 178.2(2)
C8 C7 C14 N2 1.0(3)
C8 C7 C6 C1 71.3(4)
C8 C13 C12 C11 -1.8(4)
C7 C8 C13 N2 1.0(3)
C7 C8 C13 C12 -177.9(3)
C7 C8 C9 C10 179.5(3)
C29 N4 C30 C23 -0.6(3)
C29 C24 C23 C4 -178.1(3)
C29 C24 C23 C30 0.7(3)
C29 C24 C25 C26 0.4(4)
C16 C15 C2 C1 -151.7(3)
C16 C15 C2 C3 82.1(4)
C16 C15 C22 N3 0.4(3)
C16 C21 C20 C19 -0.4(4)
C16 C17 C18 C19 0.0(5)
C13 N2 C14 C7 -0.4(4)
C13 C8 C7 C14 -1.2(3)
C13 C8 C7 C6 175.1(3)
C13 C8 C9 C10 -0.7(5)
C13 C12 C11 Br1 177.5(2)
C13 C12 C11 C10 -0.3(5)
C1 N1 C5 O2 -179.1(3)
C1 N1 C5 C4 -1.2(5)
C1 C2 C3 O1 -57.7(3)
C1 C2 C3 C4 61.7(3)
C27 C26 C25 C24 -0.5(5)
C3 C2 C1 N1 -40.1(3)
C3 C2 C1 C6 -161.2(2)
C30 N4 C29 C24 1.1(3)
C30 N4 C29 C28 -178.7(3)
C30 C23 C4 C5 -21.2(5)
C30 C23 C4 C3 108.5(4)
C26 C27 C28 C29 0.2(5)
C28 C27 C26 C25 0.1(5)
C14 N2 C13 C8 -0.4(3)
C14 N2 C13 C12 178.4(3)
C14 C7 C6 C1 -112.9(3)
C22 N3 C21 C16 -1.4(3)
C22 N3 C21 C20 175.2(3)
C22 C15 C2 C1 26.2(4)
C22 C15 C2 C3 -100.0(4)
C22 C15 C16 C21 -1.3(3)
C22 C15 C16 C17 -178.6(3)
C25 C24 C23 C4 0.4(5)
C25 C24 C23 C30 179.3(3)
C25 C24 C29 N4 -179.9(3)
C25 C24 C29 C28 -0.1(4)
C6 C7 C14 N2 -175.5(3)
C9 C8 C7 C14 178.5(3)
C9 C8 C7 C6 -5.1(6)
C9 C8 C13 N2 -178.8(3)
C9 C8 C13 C12 2.3(5)
C9 C10 C11 Br1 -176.0(2)
C9 C10 C11 C12 1.7(5)
C11 C10 C9 C8 -1.2(5)
C20 C21 C16 C15 -175.3(3)
C20 C21 C16 C17 2.5(4)
C20 C19 C18 C17 2.2(5)
